data_7216827
loop_
_publ_author_name
'Kojima, Tatsuhiro'
'Yamada, Tomofumi'
'Yakiyama, Yumi'
'Ishikawa, Eri'
'Morita, Yasushi'
'Ebihara, Masahiro'
'Kawano, Masaki'

_publ_section_title
;
 The diversity of Zn(ii) coordination networks composed of
 multi-interactive ligand TPHAP&#x2212;via weak intermolecular interaction
;
_journal_issue 28
_journal_name_full CrystEngComm
_journal_page_first 6335
_journal_paper_doi 10.1039/c3ce42382d
_journal_volume 16
_journal_year 2014
_chemical_formula_moiety '(Zn 2+), (I 1-), (C22 H12 N9 1-), 1(C1 H3 O1 H1), 3(C6 N1 H7)'
_chemical_formula_sum 'C41 H37 I N12 O Zn'
_chemical_formula_weight 906.10
_chemical_name_systematic
; 
 ? 
;
_space_group_IT_number 14
_symmetry_cell_setting monoclinic
_symmetry_space_group_name_Hall '-P 2yn'
_symmetry_space_group_name_H-M 'P 1 21/n 1'
_atom_sites_solution_hydrogens geom
_atom_sites_solution_primary direct
_atom_sites_solution_secondary difmap
_audit_creation_method SHELXL-97
_cell_angle_alpha 90.00
_cell_angle_beta 117.212(2)
_cell_angle_gamma 90.00
_cell_formula_units_Z 4
_cell_length_a 15.1138(1)
_cell_length_b 18.5709(1)
_cell_length_c 15.6792(1)
_cell_measurement_reflns_used 83132
_cell_measurement_temperature 100(2)
_cell_measurement_theta_max 29.47
_cell_measurement_theta_min 1.84
_cell_volume 3913.71(8)
_computing_cell_refinement HKL3000
_computing_data_collection 'PAL ADSC Quantum-210 ADX Program'
_computing_data_reduction HKL3000
_computing_molecular_graphics 'Diamond 3'
_computing_publication_material WinGX
_computing_structure_refinement 'SHELXL-97 (Sheldrick, 1997)'
_computing_structure_solution 'SHELXS-97 (Sheldrick, 1990)'
_diffrn_ambient_temperature 100(2)
_diffrn_measured_fraction_theta_full 0.998
_diffrn_measured_fraction_theta_max 0.997
_diffrn_measurement_device_type 'ADSC Q210 CCD area detector'
_diffrn_measurement_method 'omega scan'
_diffrn_radiation_monochromator 'Si(111) double crystal monochromator'
_diffrn_radiation_source 'PLSII 2D bending magnet'
_diffrn_radiation_type synchrotron
_diffrn_radiation_wavelength 0.68899
_diffrn_reflns_av_R_equivalents 0.0464
_diffrn_reflns_av_sigmaI/netI 0.0253
_diffrn_reflns_limit_h_max 21
_diffrn_reflns_limit_h_min -21
_diffrn_reflns_limit_k_max 26
_diffrn_reflns_limit_k_min -26
_diffrn_reflns_limit_l_max 22
_diffrn_reflns_limit_l_min -22
_diffrn_reflns_number 83132
_diffrn_reflns_theta_full 24.42
_diffrn_reflns_theta_max 29.47
_diffrn_reflns_theta_min 2.13
_exptl_absorpt_coefficient_mu 1.266
_exptl_absorpt_correction_T_max 0.8142
_exptl_absorpt_correction_T_min 0.7833
_exptl_absorpt_correction_type multi-scan
_exptl_absorpt_process_details 'PLATON MULABS'
_exptl_crystal_colour black
_exptl_crystal_density_diffrn 1.538
_exptl_crystal_density_method 'not measured'
_exptl_crystal_description block
_exptl_crystal_F_000 1832
_exptl_crystal_size_max 0.27
_exptl_crystal_size_mid 0.13
_exptl_crystal_size_min 0.13
_refine_diff_density_max 1.246
_refine_diff_density_min -2.852
_refine_diff_density_rms 0.151
_refine_ls_extinction_method constr
_refine_ls_goodness_of_fit_ref 1.054
_refine_ls_hydrogen_treatment mixed
_refine_ls_matrix_type full
_refine_ls_number_parameters 603
_refine_ls_number_reflns 11902
_refine_ls_number_restraints 246
_refine_ls_restrained_S_all 1.061
_refine_ls_R_factor_all 0.0752
_refine_ls_R_factor_gt 0.0657
_refine_ls_shift/su_max 0.004
_refine_ls_shift/su_mean 0.000
_refine_ls_structure_factor_coef Fsqd
_refine_ls_weighting_details 'calc w=1/[\s^2^(Fo^2^)+(0.1137P)^2^+5.8306P] where P=(Fo^2^+2Fc^2^)/3'
_refine_ls_weighting_scheme calc
_refine_ls_wR_factor_gt 0.1794
_refine_ls_wR_factor_ref 0.1873
_reflns_number_gt 9890
_reflns_number_total 11902
_reflns_threshold_expression >2\s(I)
_cod_data_source_file c3ce42382d.txt
_cod_data_source_block 6
_cod_depositor_comments
;
The following automatic conversions were performed:

'_symmetry_cell_setting' value 'Monoclinic' changed to 'monoclinic'
according to
/usr/data/users/saulius/crontab/automatic-downloads/rss-feeds/RSC/lib/dictionaries/cif_core.dic
dictionary named 'cif_core.dic' version 2.4.2 from 2011-04-26.

Automatic conversion script
Id: cif_fix_values 2281 2013-09-26 08:29:07Z andrius 
;
_cod_original_cell_volume 3913.71(4)
_cod_original_sg_symbol_H-M P21/n
_cod_database_code 7216827

loop_
_symmetry_equiv_pos_as_xyz
'x, y, z'
'-x+1/2, y+1/2, -z+1/2'
'-x, -y, -z'
'x-1/2, -y-1/2, z-1/2'

loop_
_atom_site_label
_atom_site_type_symbol
_atom_site_fract_x
_atom_site_fract_y
_atom_site_fract_z
_atom_site_U_iso_or_equiv
_atom_site_adp_type
_atom_site_occupancy
_atom_site_symmetry_multiplicity
_atom_site_calc_flag
_atom_site_refinement_flags
_atom_site_disorder_assembly
_atom_site_disorder_group
H1O H 0.697(3) 0.412(3) 0.774(3) 0.041(11) Uiso 1 1 d . . .
N1 N 0.57537(18) 0.33485(15) 0.54145(15) 0.0273(5) Uani 1 1 d . . .
C1 C 0.6103(3) 0.3091(2) 0.4839(2) 0.0424(8) Uani 1 1 d . . .
H1 H 0.6570 0.2707 0.5064 0.051 Uiso 1 1 calc R . .
C2 C 0.5819(3) 0.3356(2) 0.3926(2) 0.0464(10) Uani 1 1 d . . .
H2 H 0.6094 0.3161 0.3539 0.056 Uiso 1 1 calc R . .
C3 C 0.5131(2) 0.39073(17) 0.35835(18) 0.0272(5) Uani 1 1 d . . .
C4 C 0.4780(3) 0.4187(2) 0.4188(2) 0.0386(7) Uani 1 1 d . . .
H4 H 0.4314 0.4572 0.3985 0.046 Uiso 1 1 calc R . .
C5 C 0.5122(3) 0.3894(2) 0.5100(2) 0.0425(8) Uani 1 1 d . . .
H5 H 0.4890 0.4095 0.5518 0.051 Uiso 1 1 calc R . .
N2 N 0.5569(2) 0.31545(15) -0.23380(16) 0.0288(5) Uani 1 1 d . . .
C7 C 0.4816(3) 0.3624(2) -0.2620(2) 0.0441(9) Uani 1 1 d . . .
H7 H 0.4505 0.3773 -0.3272 0.053 Uiso 1 1 calc R . .
C8 C 0.4467(3) 0.3904(2) -0.2014(2) 0.0430(8) Uani 1 1 d . . .
H8 H 0.3930 0.4237 -0.2247 0.052 Uiso 1 1 calc R . .
C9 C 0.4915(2) 0.36917(17) -0.10586(19) 0.0296(6) Uani 1 1 d . . .
C10 C 0.5680(3) 0.31881(18) -0.07658(19) 0.0318(6) Uani 1 1 d . . .
H10 H 0.5988 0.3018 -0.0123 0.038 Uiso 1 1 calc R . .
C11 C 0.5988(3) 0.29376(17) -0.1418(2) 0.0312(6) Uani 1 1 d . . .
H11 H 0.6517 0.2599 -0.1208 0.037 Uiso 1 1 calc R . .
N3 N 0.0187(2) 0.71319(15) -0.10100(17) 0.0294(5) Uani 1 1 d . . .
C13 C 0.0730(3) 0.70351(18) -0.0057(2) 0.0323(6) Uani 1 1 d . . .
H13 H 0.0579 0.7322 0.0361 0.039 Uiso 1 1 calc R . .
C14 C 0.1495(2) 0.65415(19) 0.03442(19) 0.0327(6) Uani 1 1 d . . .
H14 H 0.1849 0.6490 0.1021 0.039 Uiso 1 1 calc R . .
C15 C 0.1744(2) 0.61226(17) -0.02442(19) 0.0278(5) Uani 1 1 d . . .
C16 C 0.1187(3) 0.6218(2) -0.1230(2) 0.0398(8) Uani 1 1 d . . .
H16 H 0.1329 0.5942 -0.1663 0.048 Uiso 1 1 calc R . .
C17 C 0.0427(3) 0.6718(2) -0.1572(2) 0.0409(8) Uani 1 1 d . . .
H17 H 0.0051 0.6771 -0.2247 0.049 Uiso 1 1 calc R . .
C6 C 0.4738(2) 0.41785(17) 0.25752(18) 0.0275(5) Uani 1 1 d . . .
N4 N 0.5114(2) 0.38477(15) 0.20485(16) 0.0303(5) Uani 1 1 d . . .
C19 C 0.4712(2) 0.40611(17) 0.11193(19) 0.0286(5) Uani 1 1 d . . .
N5 N 0.5028(2) 0.37615(15) 0.05205(17) 0.0308(5) Uani 1 1 d . . .
C12 C 0.4574(2) 0.40091(17) -0.03873(19) 0.0296(6) Uani 1 1 d . . .
N6 N 0.3860(2) 0.45090(15) -0.07804(16) 0.0306(5) Uani 1 1 d . . .
C20 C 0.3535(2) 0.48032(16) -0.01838(19) 0.0283(5) Uani 1 1 d . . .
N7 N 0.2813(2) 0.53056(15) -0.05128(16) 0.0303(5) Uani 1 1 d . . .
C18 C 0.2560(2) 0.55797(16) 0.01391(19) 0.0283(5) Uani 1 1 d . . .
N8 N 0.29494(19) 0.54266(14) 0.10837(16) 0.0270(5) Uani 1 1 d . . .
C21 C 0.3652(2) 0.49051(16) 0.14083(18) 0.0262(5) Uani 1 1 d . . .
N9 N 0.40569(19) 0.46955(14) 0.23332(15) 0.0270(5) Uani 1 1 d . . .
C22 C 0.3965(2) 0.45871(16) 0.07821(18) 0.0270(5) Uani 1 1 d . . .
I1 I 0.75839(2) 0.201033(16) 0.73571(2) 0.05619(12) Uani 1 1 d . . .
Zn1 Zn 0.60924(3) 0.285265(19) 0.67084(2) 0.02639(10) Uani 1 1 d . . .
C29 C 0.2907(15) -0.0430(12) 0.8581(8) 0.124(7) Uani 0.50 1 d PDU A 1
C30 C 0.3189(5) -0.1180(5) 0.9001(6) 0.187(10) Uani 0.50 1 d PDU A 1
H30 H 0.3500 -0.1521 0.8772 0.224 Uiso 0.50 1 calc PR A 1
C31 C 0.2959(5) -0.1333(5) 0.9746(6) 0.183(10) Uani 0.50 1 d PRU A 1
H31 H 0.3148 -0.1773 1.0066 0.219 Uiso 0.50 1 d PR A 1
C32 C 0.2447(5) -0.0829(5) 1.0013(6) 0.122(7) Uani 0.50 1 d PRU A 1
H32 H 0.2293 -0.0931 1.0511 0.147 Uiso 0.50 1 d PR A 1
C33 C 0.2165(5) -0.0171(5) 0.9534(6) 0.105(6) Uani 0.50 1 d PRU A 1
H33 H 0.1823 0.0167 0.9712 0.126 Uiso 0.50 1 d PR A 1
C34 C 0.2395(5) -0.0018(5) 0.8789(6) 0.115(6) Uani 0.50 1 d PRDU A 1
H34 H 0.2196 0.0418 0.8461 0.139 Uiso 0.50 1 d PR A 1
N11 N 0.3208(10) -0.0307(8) 0.7853(8) 0.112(5) Uani 0.50 1 d PDU A 1
H11A H 0.3026 0.0090 0.7510 0.135 Uiso 0.50 1 calc PR A 1
H11B H 0.3574 -0.0629 0.7748 0.135 Uiso 0.50 1 calc PR A 1
C24 C 0.2643(11) 0.2624(5) 0.8418(8) 0.245(13) Uani 0.50 1 d PDU B 1
H24 H 0.3293 0.2429 0.8649 0.293 Uiso 0.50 1 calc PR B 1
C25 C 0.2432(11) 0.3107(5) 0.8981(8) 0.232(13) Uani 0.50 1 d PRU B 1
H25 H 0.2928 0.3237 0.9583 0.279 Uiso 0.50 1 d PR B 1
C26 C 0.1479(11) 0.3395(5) 0.8645(8) 0.240(15) Uani 0.50 1 d PRU B 1
H26 H 0.1338 0.3718 0.9022 0.288 Uiso 0.50 1 d PR B 1
C27 C 0.0738(11) 0.3201(5) 0.7746(8) 0.35(4) Uani 0.50 1 d PR B 1
H27 H 0.0101 0.3394 0.7521 0.420 Uiso 0.50 1 d PR B 1
C28 C 0.0950(11) 0.2718(5) 0.7183(8) 0.243(18) Uani 0.50 1 d PRDU B 1
H28 H 0.0454 0.2588 0.6582 0.292 Uiso 0.50 1 d PR B 1
C23 C 0.1902(11) 0.2430(5) 0.7519(8) 0.191(13) Uani 0.50 1 d PRDU B 1
N10 N 0.2133(8) 0.2000(6) 0.6953(6) 0.078(3) Uani 0.50 1 d PDU B 1
H10A H 0.2748 0.1848 0.7155 0.094 Uiso 0.50 1 calc PR B 1
H10B H 0.1669 0.1874 0.6382 0.094 Uiso 0.50 1 calc PR B 1
C39 C 0.2734(6) -0.1569(5) 0.9535(7) 0.100(5) Uani 0.50 1 d PU . 2
H39 H 0.2351 -0.1854 0.8985 0.120 Uiso 0.50 1 calc PR . 2
C38 C 0.2307(6) -0.1314(5) 1.0098(7) 0.097(5) Uani 0.50 1 d PRU . 2
H38 H 0.1646 -0.1422 0.9936 0.117 Uiso 0.50 1 d PR . 2
C37 C 0.2867(6) -0.0897(5) 1.0903(7) 0.139(7) Uani 0.50 1 d PRU . 2
H37 H 0.2581 -0.0727 1.1280 0.167 Uiso 0.50 1 d PR . 2
C36 C 0.3855(6) -0.0736(5) 1.1145(7) 0.153(8) Uani 0.50 1 d PRDU . 2
H36 H 0.4230 -0.0457 1.1684 0.184 Uiso 0.50 1 d PR . 2
C35 C 0.4282(6) -0.0991(5) 1.0582(7) 0.153(7) Uani 0.50 1 d PRDU . 2
C40 C 0.3722(6) -0.1408(5) 0.9777(7) 0.149(8) Uani 0.50 1 d PRDU . 2
H40 H 0.4008 -0.1578 0.9400 0.178 Uiso 0.50 1 d PR . 2
N12 N 0.5271(11) -0.0890(14) 1.0876(15) 0.176(9) Uani 0.50 1 d PDU . 2
C44 C 0.2747(16) 0.0938(10) 0.8340(10) 0.273(14) Uani 0.50 1 d PGDU . 2
C45 C 0.331(2) 0.0890(12) 0.9330(11) 0.336(19) Uani 0.50 1 d PGDU . 2
H45 H 0.3410 0.0435 0.9638 0.403 Uiso 0.50 1 calc PR . 2
C46 C 0.371(2) 0.1508(15) 0.9869(10) 0.35(2) Uani 0.50 1 d PGDU . 2
H46 H 0.4094 0.1475 1.0545 0.418 Uiso 0.50 1 calc PR . 2
C47 C 0.3560(19) 0.2173(13) 0.9417(14) 0.285(17) Uani 0.50 1 d PGDU . 2
H47 H 0.3837 0.2595 0.9785 0.342 Uiso 0.50 1 calc PR . 2
C48 C 0.300(2) 0.2221(10) 0.8427(14) 0.265(16) Uani 0.50 1 d PGDU . 2
H48 H 0.2897 0.2676 0.8119 0.318 Uiso 0.50 1 calc PR . 2
C49 C 0.2594(17) 0.1603(10) 0.7888(9) 0.216(12) Uani 0.50 1 d PGDU . 2
H49 H 0.2212 0.1636 0.7212 0.259 Uiso 0.50 1 calc PR . 2
N14 N 0.2405(17) 0.0314(9) 0.7838(10) 0.158(9) Uani 0.50 1 d PDU . 2
H14A H 0.2540 -0.0101 0.8141 0.190 Uiso 0.50 1 calc PR . 2
H14B H 0.2049 0.0327 0.7210 0.190 Uiso 0.50 1 calc PR . 2
C53 C 0.0324(13) 0.3157(11) 0.7045(12) 0.31(2) Uani 0.50 1 d PU . 2
H53 H 0.0388 0.2654 0.7171 0.377 Uiso 0.50 1 calc PR . 2
C52 C -0.0546(13) 0.3432(11) 0.6310(12) 0.284(17) Uani 0.50 1 d PRU . 2
H52 H -0.1066 0.3121 0.5941 0.341 Uiso 0.50 1 d PR . 2
C51 C -0.0639(13) 0.4171(11) 0.6125(12) 0.249(15) Uani 0.50 1 d PRDU . 2
H51 H -0.1221 0.4355 0.5633 0.299 Uiso 0.50 1 d PR . 2
C50 C 0.0138(13) 0.4634(11) 0.6676(12) 0.189(10) Uani 0.50 1 d PRDU . 2
C55 C 0.1008(13) 0.4359(11) 0.7412(12) 0.236(13) Uani 0.50 1 d PRDU . 2
H55 H 0.1528 0.4669 0.7780 0.284 Uiso 0.50 1 d PR . 2
C54 C 0.1101(13) 0.3620(11) 0.7596(12) 0.244(16) Uani 0.50 1 d PRU . 2
H54 H 0.1684 0.3436 0.8088 0.292 Uiso 0.50 1 d PR . 2
N15 N 0.0083(18) 0.5342(12) 0.6419(16) 0.244(14) Uani 0.50 1 d PDU . 2
C42 C 0.5660(4) 0.0303(3) 0.5841(5) 0.0773(18) Uani 1 1 d U C 2
H42 H 0.6118 0.0507 0.6437 0.093 Uiso 1 1 calc R C 2
C41 C 0.5686(5) 0.0538(3) 0.5012(5) 0.0795(19) Uani 1 1 d DU . 2
C43 C 0.4993(5) -0.0219(3) 0.5842(5) 0.087(2) Uani 1 1 d U . 2
H43 H 0.5003 -0.0357 0.6430 0.104 Uiso 1 1 calc R . 2
N13 N 0.6347(8) 0.1062(5) 0.4954(6) 0.071(2) Uani 0.50 1 d PDU D 2
H13A H 0.6795 0.1270 0.5479 0.085 Uiso 0.50 1 calc PR D 2
H13B H 0.6308 0.1177 0.4394 0.085 Uiso 0.50 1 calc PR D 2
O1 O 0.69482(19) 0.38941(14) 0.72715(16) 0.0357(5) Uani 1 1 d . . .
C56 C 0.7648(4) 0.4205(3) 0.7021(4) 0.0684(16) Uani 1 1 d . . .
H56B H 0.7894 0.4657 0.7375 0.103 Uiso 1 1 calc R . .
H56C H 0.7330 0.4303 0.6331 0.103 Uiso 1 1 calc R . .
H56A H 0.8205 0.3872 0.7184 0.103 Uiso 1 1 calc R . .

loop_
_atom_site_aniso_label
_atom_site_aniso_U_11
_atom_site_aniso_U_22
_atom_site_aniso_U_33
_atom_site_aniso_U_23
_atom_site_aniso_U_13
_atom_site_aniso_U_12
N1 0.0311(12) 0.0381(13) 0.0124(9) -0.0010(8) 0.0096(8) 0.0010(10)
C1 0.051(2) 0.058(2) 0.0202(13) 0.0077(13) 0.0182(14) 0.0234(17)
C2 0.061(2) 0.064(2) 0.0199(13) 0.0091(14) 0.0233(14) 0.0283(19)
C3 0.0331(13) 0.0348(14) 0.0138(10) 0.0006(9) 0.0109(10) -0.0007(11)
C4 0.0535(19) 0.0466(18) 0.0215(13) 0.0102(12) 0.0221(13) 0.0176(16)
C5 0.064(2) 0.0518(19) 0.0230(13) 0.0099(13) 0.0296(15) 0.0204(17)
N2 0.0392(13) 0.0358(12) 0.0133(9) -0.0017(8) 0.0137(9) -0.0001(10)
C7 0.057(2) 0.062(2) 0.0168(12) 0.0077(13) 0.0206(13) 0.0206(18)
C8 0.059(2) 0.055(2) 0.0220(13) 0.0091(13) 0.0242(14) 0.0211(17)
C9 0.0422(16) 0.0334(14) 0.0164(11) -0.0008(9) 0.0161(11) 0.0006(12)
C10 0.0450(17) 0.0363(14) 0.0156(11) 0.0010(10) 0.0152(11) 0.0032(13)
C11 0.0404(16) 0.0364(15) 0.0169(11) 0.0002(10) 0.0132(11) 0.0041(12)
N3 0.0357(13) 0.0370(13) 0.0147(9) 0.0011(8) 0.0107(9) -0.0009(10)
C13 0.0406(16) 0.0404(16) 0.0146(11) -0.0002(10) 0.0116(11) 0.0041(12)
C14 0.0379(15) 0.0434(16) 0.0128(10) 0.0004(10) 0.0080(10) 0.0068(13)
C15 0.0323(13) 0.0332(13) 0.0167(10) 0.0000(9) 0.0101(10) -0.0005(11)
C16 0.053(2) 0.0474(18) 0.0153(11) -0.0000(11) 0.0127(12) 0.0132(16)
C17 0.0490(19) 0.051(2) 0.0164(12) 0.0007(12) 0.0095(12) 0.0126(16)
C6 0.0330(13) 0.0364(14) 0.0141(10) 0.0002(9) 0.0115(10) -0.0011(11)
N4 0.0378(13) 0.0407(14) 0.0144(9) 0.0023(9) 0.0136(9) 0.0036(11)
C19 0.0377(14) 0.0347(14) 0.0160(10) 0.0007(10) 0.0145(10) -0.0006(12)
N5 0.0430(14) 0.0365(13) 0.0173(10) 0.0020(9) 0.0177(10) 0.0042(11)
C12 0.0421(15) 0.0336(14) 0.0167(11) -0.0004(10) 0.0165(11) 0.0002(12)
N6 0.0423(14) 0.0367(13) 0.0147(9) 0.0003(9) 0.0146(10) 0.0034(11)
C20 0.0376(14) 0.0330(14) 0.0150(10) -0.0008(9) 0.0126(10) -0.0009(11)
N7 0.0399(13) 0.0372(13) 0.0143(9) 0.0004(9) 0.0127(9) 0.0029(11)
C18 0.0351(14) 0.0337(14) 0.0155(10) -0.0009(9) 0.0109(10) 0.0004(11)
N8 0.0334(12) 0.0329(12) 0.0143(9) -0.0022(8) 0.0104(9) -0.0010(10)
C21 0.0327(13) 0.0336(13) 0.0133(10) -0.0009(9) 0.0115(10) -0.0021(11)
N9 0.0341(12) 0.0338(12) 0.0134(9) -0.0006(8) 0.0112(9) -0.0013(10)
C22 0.0357(14) 0.0331(13) 0.0137(10) -0.0008(9) 0.0125(10) -0.0009(11)
I1 0.04368(16) 0.05316(18) 0.04743(17) -0.01006(11) -0.00019(12) 0.02161(11)
Zn1 0.03198(18) 0.03496(18) 0.01159(14) 0.00090(10) 0.00941(12) 0.00585(13)
C29 0.154(15) 0.136(14) 0.037(5) 0.005(7) 0.005(7) -0.004(12)
C30 0.28(2) 0.19(2) 0.121(15) 0.022(15) 0.117(16) 0.078(19)
C31 0.27(2) 0.190(19) 0.103(12) 0.099(13) 0.096(14) 0.097(18)
C32 0.099(11) 0.21(2) 0.073(9) -0.010(11) 0.056(8) -0.049(13)
C33 0.052(6) 0.118(12) 0.124(12) -0.040(10) 0.022(7) 0.024(7)
C34 0.043(6) 0.099(11) 0.142(14) 0.030(10) -0.011(7) -0.000(6)
N11 0.118(11) 0.147(12) 0.058(6) 0.007(7) 0.027(7) 0.037(10)
C24 0.32(3) 0.31(3) 0.20(2) -0.107(19) 0.20(2) -0.23(2)
C25 0.33(3) 0.22(2) 0.28(2) -0.177(18) 0.26(2) -0.22(2)
C26 0.35(4) 0.16(2) 0.33(3) -0.06(2) 0.26(3) -0.12(3)
C27 0.91(12) 0.082(12) 0.14(2) 0.039(14) 0.32(5) 0.06(3)
C28 0.35(4) 0.27(3) 0.106(15) 0.007(17) 0.10(2) -0.21(3)
C23 0.24(2) 0.26(2) 0.087(12) -0.026(14) 0.090(15) -0.18(2)
N10 0.083(6) 0.125(9) 0.046(4) -0.013(5) 0.046(5) -0.034(6)
C39 0.068(8) 0.125(13) 0.105(11) -0.038(10) 0.040(8) -0.024(8)
C38 0.058(7) 0.091(9) 0.131(13) -0.039(9) 0.033(7) -0.023(7)
C37 0.119(13) 0.139(15) 0.186(18) -0.062(14) 0.093(13) -0.019(12)
C36 0.147(16) 0.131(14) 0.171(17) -0.070(13) 0.064(15) -0.001(13)
C35 0.119(13) 0.170(16) 0.190(17) -0.090(14) 0.087(13) -0.040(12)
C40 0.081(10) 0.21(2) 0.144(15) -0.096(14) 0.040(10) -0.037(12)
N12 0.142(14) 0.21(2) 0.21(2) -0.090(16) 0.113(14) -0.101(14)
C44 0.28(3) 0.33(3) 0.22(2) -0.04(3) 0.12(2) -0.18(2)
C45 0.32(3) 0.39(4) 0.22(3) 0.02(3) 0.06(3) -0.13(3)
C46 0.33(3) 0.39(4) 0.21(3) -0.01(3) 0.02(3) -0.15(3)
C47 0.29(3) 0.37(3) 0.128(19) -0.02(2) 0.04(2) -0.25(3)
C48 0.29(3) 0.34(3) 0.129(19) -0.04(2) 0.07(2) -0.22(2)
C49 0.32(3) 0.28(3) 0.067(9) -0.058(13) 0.102(14) -0.18(2)
N14 0.29(3) 0.113(12) 0.066(7) -0.021(8) 0.081(12) -0.026(15)
C53 0.27(3) 0.27(3) 0.31(3) 0.08(3) 0.05(3) 0.07(3)
C52 0.21(3) 0.32(3) 0.28(3) 0.08(3) 0.08(2) 0.11(3)
C51 0.20(2) 0.34(3) 0.21(3) 0.03(3) 0.09(2) 0.11(3)
C50 0.21(2) 0.26(3) 0.154(19) 0.018(19) 0.124(17) 0.08(2)
C55 0.26(3) 0.28(3) 0.20(2) -0.05(2) 0.13(2) 0.08(2)
C54 0.25(3) 0.20(3) 0.25(3) -0.07(2) 0.09(2) 0.12(2)
N15 0.29(3) 0.24(3) 0.152(19) -0.04(2) 0.06(2) 0.12(3)
C42 0.054(3) 0.057(3) 0.086(4) -0.022(3) 0.002(3) 0.012(2)
C41 0.060(3) 0.061(3) 0.083(4) -0.016(3) 0.003(3) 0.022(3)
C43 0.067(3) 0.065(3) 0.095(4) -0.018(3) 0.009(3) 0.021(3)
N13 0.083(6) 0.066(5) 0.049(4) -0.007(4) 0.017(4) 0.009(5)
O1 0.0439(13) 0.0448(13) 0.0213(9) -0.0076(9) 0.0174(9) -0.0035(10)
C56 0.075(3) 0.097(4) 0.052(2) -0.031(3) 0.044(2) -0.041(3)

loop_
_atom_type_symbol
_atom_type_description
_atom_type_scat_dispersion_real
_atom_type_scat_dispersion_imag
_atom_type_scat_source
C C 0.0029 0.0015 'International Tables Vol C Tables 4.2.6.8 and 6.1.1.4'
H H 0.0000 0.0000 'International Tables Vol C Tables 4.2.6.8 and 6.1.1.4'
I I -0.4926 1.7198 'International Tables Vol C Tables 4.2.6.8 and 6.1.1.4'
N N 0.0057 0.0031 'International Tables Vol C Tables 4.2.6.8 and 6.1.1.4'
Zn Zn 0.3005 1.3594 'International Tables Vol C Tables 4.2.6.8 and 6.1.1.4'
O O 0.0101 0.0057 'International Tables Vol C Tables 4.2.6.8 and 6.1.1.4'

loop_
_geom_angle_atom_site_label_1
_geom_angle_atom_site_label_2
_geom_angle_atom_site_label_3
_geom_angle
_geom_angle_site_symmetry_1
_geom_angle_site_symmetry_3
C5 N1 C1 117.8(3) . .
C5 N1 Zn1 121.31(19) . .
C1 N1 Zn1 120.7(2) . .
N1 C1 C2 122.9(3) . .
C3 C2 C1 119.3(3) . .
C2 C3 C4 117.9(3) . .
C2 C3 C6 121.6(3) . .
C4 C3 C6 120.4(3) . .
C3 C4 C5 118.7(3) . .
N1 C5 C4 123.3(3) . .
C7 N2 C11 117.5(3) . .
C7 N2 Zn1 119.17(18) . 1_554
C11 N2 Zn1 123.2(2) . 1_554
N2 C7 C8 123.5(3) . .
C7 C8 C9 118.9(3) . .
C8 C9 C10 117.9(3) . .
C8 C9 C12 119.6(3) . .
C10 C9 C12 122.5(2) . .
C11 C10 C9 119.5(3) . .
N2 C11 C10 122.6(3) . .
C17 N3 C13 116.2(3) . .
C17 N3 Zn1 117.7(2) . 2
C13 N3 Zn1 125.9(2) . 2
N3 C13 C14 123.5(3) . .
C13 C14 C15 119.7(3) . .
C14 C15 C16 117.2(3) . .
C14 C15 C18 122.6(2) . .
C16 C15 C18 120.2(3) . .
C17 C16 C15 119.4(3) . .
N3 C17 C16 123.9(3) . .
N9 C6 N4 130.0(2) . .
N9 C6 C3 115.1(2) . .
N4 C6 C3 114.8(3) . .
C6 N4 C19 114.8(3) . .
N5 C19 N4 119.9(3) . .
N5 C19 C22 120.3(2) . .
N4 C19 C22 119.8(3) . .
C12 N5 C19 114.9(3) . .
N6 C12 N5 129.5(3) . .
N6 C12 C9 114.5(2) . .
N5 C12 C9 116.0(3) . .
C12 N6 C20 115.6(2) . .
N7 C20 N6 120.1(2) . .
N7 C20 C22 120.3(3) . .
N6 C20 C22 119.6(3) . .
C18 N7 C20 115.7(2) . .
N7 C18 N8 128.5(3) . .
N7 C18 C15 114.8(2) . .
N8 C18 C15 116.7(2) . .
C18 N8 C21 115.9(2) . .
N9 C21 N8 120.2(2) . .
N9 C21 C22 120.0(3) . .
N8 C21 C22 119.8(2) . .
C6 N9 C21 115.3(2) . .
C21 C22 C19 120.1(2) . .
C21 C22 C20 119.8(3) . .
C19 C22 C20 120.1(2) . .
N2 Zn1 N1 125.80(10) 1_556 .
N2 Zn1 N3 89.13(10) 1_556 2_545
N1 Zn1 N3 90.90(10) . 2_545
N2 Zn1 O1 79.97(10) 1_556 .
N1 Zn1 O1 81.00(9) . .
N3 Zn1 O1 158.69(10) 2_545 .
N2 Zn1 I1 116.16(7) 1_556 .
N1 Zn1 I1 116.28(7) . .
N3 Zn1 I1 104.04(7) 2_545 .
O1 Zn1 I1 97.20(7) . .
C34 C29 N11 125.4(17) . .
C34 C29 C30 122.8(13) . .
N11 C29 C30 111.4(15) . .
C31 C30 C29 115.1(7) . .
C30 C31 C32 120.0 . .
C33 C32 C31 120.1 . .
C34 C33 C32 119.9 . .
C29 C34 C33 121.5(8) . .
C23 C24 C25 119.9 . .
C24 C25 C26 120.3 . .
C27 C26 C25 119.9 . .
C26 C27 C28 119.9 . .
C27 C28 C23 120.3 . .
N10 C23 C24 119.3(6) . .
N10 C23 C28 120.7(6) . .
C24 C23 C28 119.9 . .
C38 C39 C40 120.2 . .
C37 C38 C39 119.9 . .
C38 C37 C36 119.9 . .
C35 C36 C37 120.2 . .
C35 C36 N15 64.9(9) . 4_666
C37 C36 N15 169.1(8) . 4_666
N12 C35 C40 120.2(7) . .
N12 C35 C36 119.6(7) . .
C40 C35 C36 119.9 . .
N12 C35 N15 52.3(12) . 4_666
C40 C35 N15 166.0(9) . 4_666
C36 C35 N15 70.1(10) . 4_666
C35 C40 C39 119.9 . .
C35 N12 N15 79.3(13) . 4_666
N14 C44 C45 117.8(8) . .
N14 C44 C49 122.1(8) . .
C45 C44 C49 120.0 . .
C46 C45 C44 120.0 . .
C45 C46 C47 120.0 . .
C45 C46 C52 126.3(13) . 4_666
C47 C46 C52 113.5(14) . 4_666
C46 C47 C48 120.0 . .
C49 C48 C47 120.0 . .
C48 C49 C44 120.0 . .
C52 C53 C54 119.8 . .
C53 C52 C51 120.0 . .
C53 C52 C46 141(4) . 4_565
C51 C52 C46 76(2) . 4_565
C50 C51 C52 120.2 . .
N15 C50 C55 120.3(8) . .
N15 C50 C51 119.4(8) . .
C55 C50 C51 119.8 . .
C50 C55 C54 120.0 . .
C53 C54 C55 120.2 . .
C50 N15 N12 149(3) . 4_565
C50 N15 C35 142.7(13) . 4_565
N12 N15 C35 48.5(8) 4_565 4_565
C50 N15 C36 111.5(17) . 4_565
N12 N15 C36 91.8(12) 4_565 4_565
C35 N15 C36 45.0(5) 4_565 4_565
C41 C42 C43 123.2(6) . .
C42 C41 C43 116.3(7) . 3_656
C42 C41 N13 126.4(6) . .
C43 C41 N13 117.3(8) 3_656 .
C41 C43 C42 120.5(8) 3_656 .
C56 O1 Zn1 127.4(2) . .

loop_
_geom_bond_atom_site_label_1
_geom_bond_atom_site_label_2
_geom_bond_distance
_geom_bond_site_symmetry_2
N1 C5 1.323(4) .
N1 C1 1.326(4) .
N1 Zn1 2.068(2) .
C1 C2 1.384(4) .
C2 C3 1.381(5) .
C3 C4 1.382(4) .
C3 C6 1.499(4) .
C4 C5 1.389(4) .
N2 C7 1.338(5) .
N2 C11 1.345(4) .
N2 Zn1 2.063(2) 1_554
C7 C8 1.382(4) .
C8 C9 1.389(4) .
C9 C10 1.392(5) .
C9 C12 1.489(4) .
C10 C11 1.384(4) .
N3 C17 1.339(4) .
N3 C13 1.348(4) .
N3 Zn1 2.189(3) 2
C13 C14 1.381(5) .
C14 C15 1.384(4) .
C15 C16 1.393(4) .
C15 C18 1.490(4) .
C16 C17 1.380(5) .
C6 N9 1.330(4) .
C6 N4 1.345(4) .
N4 C19 1.356(3) .
C19 N5 1.352(4) .
C19 C22 1.401(4) .
N5 C12 1.347(3) .
C12 N6 1.341(4) .
N6 C20 1.355(4) .
C20 N7 1.347(4) .
C20 C22 1.406(3) .
N7 C18 1.343(3) .
C18 N8 1.351(3) .
N8 C21 1.353(4) .
C21 N9 1.348(3) .
C21 C22 1.401(4) .
I1 Zn1 2.5428(4) .
Zn1 N2 2.063(2) 1_556
Zn1 N3 2.189(3) 2_545
Zn1 O1 2.269(3) .
C29 C34 1.23(2) .
C29 N11 1.426(15) .
C29 C30 1.52(2) .
C30 C31 1.3920 .
C31 C32 1.3957 .
C32 C33 1.3942 .
C33 C34 1.3921 .
C24 C23 1.3884 .
C24 C25 1.3938 .
C25 C26 1.3941 .
C26 C27 1.3884 .
C27 C28 1.3939 .
C28 C23 1.3941 .
C23 N10 1.353(11) .
C39 C38 1.3939 .
C39 C40 1.3946 .
C38 C37 1.3902 .
C37 C36 1.3946 .
C36 C35 1.3939 .
C36 N15 1.85(3) 4_666
C35 N12 1.360(11) .
C35 C40 1.3901 .
C35 N15 1.78(2) 4_666
N12 N15 1.44(3) 4_666
C44 N14 1.363(12) .
C44 C45 1.3900 .
C44 C49 1.3900 .
C45 C46 1.3900 .
C46 C47 1.3900 .
C46 C52 2.01(2) 4_666
C47 C48 1.3900 .
C48 C49 1.3900 .
C53 C52 1.3903 .
C53 C54 1.3927 .
C52 C51 1.3960 .
C52 C46 2.01(8) 4_565
C51 C50 1.3927 .
C50 N15 1.367(14) .
C50 C55 1.3903 .
C55 C54 1.3960 .
N15 N12 1.44(3) 4_565
N15 C35 1.78(2) 4_565
N15 C36 1.85(3) 4_565
C42 C41 1.389(11) .
C42 C43 1.400(10) .
C41 C43 1.393(8) 3_656
C41 N13 1.427(11) .
C43 C41 1.393(8) 3_656
O1 C56 1.409(5) .
